data_2018956
loop_
_publ_author_name
'Jennene Boukharrata, Nefla'
'Ducl\`ere, Jean-Ren\'e'
'Laval, Jean-Paul'
'Thomas, Philippe'

_publ_section_title
;
 A new oxyfluorotellurate(IV), InTe~2~O~5~F
;
_journal_coeditor_code FN3131
_journal_issue 5
_journal_name_full 'Acta Crystallographica Section C'
_journal_page_first 460
_journal_page_last 462
_journal_paper_doi 10.1107/S010827011300913X
_journal_volume 69
_journal_year 2013
_chemical_formula_iupac 'In Te2 O5 F'
_chemical_formula_sum 'F In O5 Te2'
_chemical_formula_weight 469.02
_chemical_name_systematic
;
Indium pentaoxidofluoridotellurate(IV)
;
_space_group_IT_number 20
_symmetry_cell_setting orthorhombic
_symmetry_space_group_name_Hall 'C 2c 2'
_symmetry_space_group_name_H-M 'C 2 2 21'
_atom_sites_solution_primary direct
_atom_sites_solution_secondary difmap
_audit_creation_method SHELXL97
_cell_angle_alpha 90.00
_cell_angle_beta 90.00
_cell_angle_gamma 90.00
_cell_formula_units_Z 8
_cell_length_a 6.964(2)
_cell_length_b 11.300(3)
_cell_length_c 13.088(4)
_cell_measurement_temperature 293(2)
_cell_volume 1029.9(5)
_computing_cell_refinement 'DIRAX/LSQ (Duisenberg <i>et al.</i>, 2003)'
_computing_data_collection 'COLLECT (Nonius, 2004)'
_computing_data_reduction 'EvalCCD (Duisenberg <i>et al.</i>, 2003)'
_computing_molecular_graphics 'DIAMOND (Brandenburg, 1999)'
_computing_publication_material 'SHELXL97 (Sheldrick, 2008)'
_computing_structure_refinement
;
SHELXL97 (Sheldrick, 2008) and WinGX (Farrugia, 2012)
;
_computing_structure_solution 'SHELXS97 (Sheldrick, 2008)'
_diffrn_ambient_temperature 293(2)
_diffrn_detector_area_resol_mean 9
_diffrn_measured_fraction_theta_full 0.988
_diffrn_measured_fraction_theta_max 0.988
_diffrn_measurement_device_type 'Nonius KappaCCD raea-detector'
_diffrn_measurement_method CCD
_diffrn_radiation_monochromator 'horizontally mounted graphite crystal'
_diffrn_radiation_source 'fine-focus sealed tube'
_diffrn_radiation_type MoK\a
_diffrn_radiation_wavelength 0.71073
_diffrn_reflns_av_R_equivalents 0.0444
_diffrn_reflns_av_sigmaI/netI 0.0203
_diffrn_reflns_limit_h_max 9
_diffrn_reflns_limit_h_min -8
_diffrn_reflns_limit_k_max 14
_diffrn_reflns_limit_k_min -14
_diffrn_reflns_limit_l_max 16
_diffrn_reflns_limit_l_min -16
_diffrn_reflns_number 15068
_diffrn_reflns_theta_full 27.46
_diffrn_reflns_theta_max 27.46
_diffrn_reflns_theta_min 5.80
_exptl_absorpt_coefficient_mu 15.662
_exptl_absorpt_correction_T_max 0.829
_exptl_absorpt_correction_T_min 0.754
_exptl_absorpt_correction_type multi-scan
_exptl_absorpt_process_details '(SADABS; Bruker, 2001)'
_exptl_crystal_colour colourless
_exptl_crystal_density_diffrn 6.050
_exptl_crystal_density_method 'not measured'
_exptl_crystal_description tablet
_exptl_crystal_F_000 1616
_exptl_crystal_size_max 0.02
_exptl_crystal_size_mid 0.015
_exptl_crystal_size_min 0.012
_refine_diff_density_max 0.691
_refine_diff_density_min -0.722
_refine_ls_abs_structure_details 'Flack (1983), 489 Friedel pairs'
_refine_ls_abs_structure_Flack -0.01(3)
_refine_ls_extinction_coef 0.000384(18)
_refine_ls_extinction_expression Fc^*^=kFc[1+0.001xFc^2^\l^3^/sin(2\q)]^-1/4^
_refine_ls_extinction_method 'SHELXL97 (Sheldrick, 2008)'
_refine_ls_goodness_of_fit_ref 1.127
_refine_ls_matrix_type full
_refine_ls_number_parameters 84
_refine_ls_number_reflns 1176
_refine_ls_number_restraints 0
_refine_ls_restrained_S_all 1.127
_refine_ls_R_factor_all 0.0185
_refine_ls_R_factor_gt 0.0150
_refine_ls_shift/su_max 0.001
_refine_ls_shift/su_mean 0.000
_refine_ls_structure_factor_coef Fsqd
_refine_ls_weighting_details 'calc w=1/[\s^2^(Fo^2^)+(0.0082P)^2^+1.3622P] where P=(Fo^2^+2Fc^2^)/3'
_refine_ls_weighting_scheme calc
_refine_ls_wR_factor_gt 0.0236
_refine_ls_wR_factor_ref 0.0240
_reflns_number_gt 1113
_reflns_number_total 1176
_reflns_threshold_expression I>2\s(I)
_cod_data_source_file fn3131.cif
_cod_data_source_block I
_cod_database_code 2018956
_cod_database_fobs_code 2018956

loop_
_symmetry_equiv_pos_as_xyz
'x, y, z'
'-x, -y, z+1/2'
'x, -y, -z'
'-x, y, -z+1/2'
'x+1/2, y+1/2, z'
'-x+1/2, -y+1/2, z+1/2'
'x+1/2, -y+1/2, -z'
'-x+1/2, y+1/2, -z+1/2'

loop_
_atom_site_type_symbol
_atom_site_label
_atom_site_fract_x
_atom_site_fract_y
_atom_site_fract_z
_atom_site_U_iso_or_equiv
_atom_site_adp_type
_atom_site_calc_flag
_atom_site_refinement_flags
_atom_site_occupancy
_atom_site_symmetry_multiplicity
In In1 0.64821(4) 0.40211(3) 0.62646(2) 0.00702(8) Uani d . 1 1
Te Te1 0.08894(4) 0.23257(3) 0.60885(2) 0.00781(7) Uani d . 1 1
Te Te2 0.17699(4) 0.55324(3) 0.64544(2) 0.00723(8) Uani d . 1 1
O O1 0.4453(4) 0.5435(3) 0.6251(2) 0.0106(7) Uani d . 1 1
O O2 0.1843(5) 0.5181(3) 0.7838(2) 0.0109(7) Uani d . 1 1
O O3 0.3492(4) 0.2343(3) 0.3358(2) 0.0102(6) Uani d . 1 1
O O4 0.1389(4) 0.4025(3) 0.5854(2) 0.0142(7) Uani d . 1 1
O O5 0.5165(4) 0.2813(3) 0.5267(2) 0.0109(7) Uani d . 1 1
F F1 0.5000 0.3250(3) 0.7500 0.0139(9) Uani d S 1 2
F F2 0.7672(6) 0.5000 0.5000 0.0182(11) Uani d S 1 2

loop_
_atom_site_aniso_label
_atom_site_aniso_U_11
_atom_site_aniso_U_22
_atom_site_aniso_U_33
_atom_site_aniso_U_12
_atom_site_aniso_U_13
_atom_site_aniso_U_23
In1 0.00808(15) 0.00621(16) 0.00677(15) 0.00056(11) -0.00022(12) -0.00067(11)
Te1 0.00726(13) 0.00863(14) 0.00754(14) -0.00148(12) -0.00034(12) -0.00064(12)
Te2 0.00774(15) 0.00666(16) 0.00730(15) 0.00059(11) -0.00071(12) 0.00030(11)
O1 0.0071(15) 0.0081(16) 0.0165(18) -0.0002(12) 0.0008(14) 0.0003(14)
O2 0.0115(18) 0.0128(18) 0.0085(18) 0.0020(15) -0.0025(14) 0.0040(13)
O3 0.0086(14) 0.0101(16) 0.0120(16) -0.0022(13) -0.0024(12) -0.0006(13)
O4 0.0185(18) 0.0058(17) 0.0184(17) -0.0059(13) 0.0009(14) -0.0037(14)
O5 0.0154(17) 0.0104(18) 0.0068(16) -0.0008(15) -0.0008(13) -0.0028(15)
F1 0.012(2) 0.012(2) 0.018(2) 0.000 0.0060(16) 0.000
F2 0.010(2) 0.031(3) 0.013(2) 0.000 0.000 0.0054(18)

loop_
_atom_type_symbol
_atom_type_description
_atom_type_scat_dispersion_real
_atom_type_scat_dispersion_imag
_atom_type_scat_source
In In -0.7276 1.3100 'International Tables Vol C Tables 4.2.6.8 and 6.1.1.4'
Te Te -0.5308 1.6751 'International Tables Vol C Tables 4.2.6.8 and 6.1.1.4'
O O 0.0106 0.0060 'International Tables Vol C Tables 4.2.6.8 and 6.1.1.4'
F F 0.0171 0.0103 'International Tables Vol C Tables 4.2.6.8 and 6.1.1.4'

loop_
_geom_angle_atom_site_label_1
_geom_angle_atom_site_label_2
_geom_angle_atom_site_label_3
_geom_angle_site_symmetry_1
_geom_angle_site_symmetry_3
_geom_angle
O5 In1 F1 . . 89.68(11)
O5 In1 O2 . 4_656 172.20(12)
F1 In1 O2 . 4_656 95.77(11)
O5 In1 O1 . . 101.10(12)
F1 In1 O1 . . 89.50(12)
O2 In1 O1 4_656 . 84.57(12)
O5 In1 O3 . 7_556 87.74(12)
F1 In1 O3 . 7_556 81.10(11)
O2 In1 O3 4_656 7_556 87.59(12)
O1 In1 O3 . 7_556 167.11(11)
O5 In1 F2 . . 91.38(10)
F1 In1 F2 . . 171.69(11)
O2 In1 F2 4_656 . 84.04(11)
O1 In1 F2 . . 82.20(11)
O3 In1 F2 7_556 . 107.17(12)
O5 Te1 O3 7_456 7_456 98.37(13)
O5 Te1 O4 7_456 . 88.94(14)
O3 Te1 O4 7_456 . 91.33(14)
O5 Te1 O1 7_456 5_445 83.97(13)
O3 Te1 O1 7_456 5_445 76.52(12)
O4 Te1 O1 . 5_445 164.83(12)
O5 Te1 O3 7_456 6 172.10(11)
O3 Te1 O3 7_456 6 73.76(12)
O4 Te1 O3 . 6 90.40(11)
O1 Te1 O3 5_445 6 94.78(10)
O5 Te1 O2 7_456 8_546 119.27(12)
O3 Te1 O2 7_456 8_546 115.00(11)
O4 Te1 O2 . 8_546 135.54(11)
O1 Te1 O2 5_445 8_546 59.23(9)
O3 Te1 O2 6 8_546 66.05(8)
O2 Te2 O1 . . 95.60(15)
O2 Te2 O4 . . 102.49(14)
O1 Te2 O4 . . 91.57(14)
O2 Te2 O3 . 3_566 95.13(12)
O1 Te2 O3 . 3_566 67.98(11)
O4 Te2 O3 . 3_566 154.30(11)
O2 Te2 O2 . 4_556 70.15(15)
O1 Te2 O2 . 4_556 163.14(12)
O4 Te2 O2 . 4_556 83.12(11)
O3 Te2 O2 3_566 4_556 120.82(9)
O2 Te2 O4 . 3_566 175.52(12)
O1 Te2 O4 . 3_566 87.51(11)
O4 Te2 O4 . 3_566 74.15(12)
O3 Te2 O4 3_566 3_566 89.02(8)
O2 Te2 O4 4_556 3_566 106.24(9)
Te2 O1 In1 . . 134.23(15)
Te2 O1 Te1 . 5 112.17(13)
In1 O1 Te1 . 5 113.35(12)
Te2 O2 In1 . 4_656 133.72(18)
Te2 O2 Te2 . 4_556 106.08(14)
In1 O2 Te2 4_656 4_556 114.42(12)
Te2 O2 O2 . 4_556 69.88(13)
In1 O2 O2 4_656 4_556 134.70(13)
In1 O2 O4 4_656 . 106.02(13)
Te2 O2 O4 4_556 . 105.58(13)
O2 O2 O4 4_556 . 66.96(12)
Te2 O2 O3 . 6 115.54(15)
In1 O2 O3 4_656 6 46.60(8)
Te2 O2 O3 4_556 6 89.38(10)
O2 O2 O3 4_556 6 90.03(9)
O4 O2 O3 . 6 76.31(11)
Te2 O2 O4 . 4_556 127.33(16)
In1 O2 O4 4_656 4_556 80.38(11)
O2 O2 O4 4_556 4_556 59.72(12)
O4 O2 O4 . 4_556 102.83(14)
O3 O2 O4 6 4_556 53.76(9)
Te2 O2 Te1 . 8_556 106.20(12)
In1 O2 Te1 4_656 8_556 87.34(11)
Te2 O2 Te1 4_556 8_556 101.32(10)
O2 O2 Te1 4_556 8_556 127.35(8)
O4 O2 Te1 . 8_556 141.08(13)
O3 O2 Te1 6 8_556 131.95(12)
O4 O2 Te1 4_556 8_556 115.53(11)
Te1 O3 In1 7_556 7_456 130.00(16)
Te1 O3 Te2 7_556 3_566 100.67(13)
In1 O3 Te2 7_456 3_566 109.26(11)
Te1 O3 O4 7_556 7_556 46.04(10)
In1 O3 O4 7_456 7_556 89.33(12)
Te2 O3 O4 3_566 7_556 142.68(13)
Te1 O3 O2 7_556 6_554 110.88(15)
In1 O3 O2 7_456 6_554 45.81(9)
Te2 O3 O2 3_566 6_554 148.17(13)
O4 O3 O2 7_556 6_554 66.34(11)
Te1 O3 Te1 7_556 6_554 103.29(11)
In1 O3 Te1 7_456 6_554 114.13(11)
Te2 O3 Te1 3_566 6_554 92.45(9)
O4 O3 Te1 7_556 6_554 109.50(11)
O2 O3 Te1 6_554 6_554 84.48(10)
Te1 O3 O3 7_556 4_655 70.78(11)
In1 O3 O3 7_456 4_655 127.96(10)
Te2 O3 O3 3_566 4_655 111.74(7)
O4 O3 O3 7_556 4_655 76.81(12)
O2 O3 O3 6_554 4_655 83.40(9)
Te2 O4 Te1 . . 146.56(18)
Te2 O4 O3 . 7_456 117.00(15)
Te1 O4 O2 . . 108.42(14)
O3 O4 O2 7_456 . 89.88(12)
Te2 O4 Te2 . 3_566 104.42(12)
Te1 O4 Te2 . 3_566 109.02(12)
O3 O4 Te2 7_456 3_566 121.63(12)
O2 O4 Te2 . 3_566 142.25(12)
Te2 O4 O2 . 4_556 59.74(10)
Te1 O4 O2 . 4_556 101.26(12)
O3 O4 O2 7_456 4_556 59.90(11)
O2 O4 O2 . 4_556 53.32(13)
Te2 O4 O2 3_566 4_556 122.28(12)
Te2 O4 O4 . 3_566 70.37(12)
Te1 O4 O4 . 3_566 142.44(19)
O3 O4 O4 7_456 3_566 131.54(9)
O2 O4 O4 . 3_566 108.58(15)
O2 O4 O4 4_556 3_566 95.56(11)
Te1 O5 In1 7_556 . 122.13(16)
In1 F1 In1 . 4_656 131.1(2)
In1 F2 In1 3_566 . 134.8(2)

loop_
_geom_bond_atom_site_label_1
_geom_bond_atom_site_label_2
_geom_bond_site_symmetry_2
_geom_bond_distance
_geom_bond_publ_flag
In1 O1 . 2.133(3) y
In1 O2 4_656 2.112(3) y
In1 O3 7_556 2.140(3) y
In1 O5 . 2.100(3) y
In1 F1 . 2.1068(17) y
In1 F2 . 2.1565(16) y
Te1 O1 5_445 2.369(3) y
Te1 O3 7_456 1.858(3) y
Te1 O4 . 1.975(3) y
Te1 O5 7_456 1.851(3) y
Te2 O1 . 1.890(3) y
Te2 O2 . 1.854(3) y
Te2 O2 4_556 2.710(3) y
Te2 O3 3_566 2.694(3) y
Te2 O4 . 1.895(3) y
Te2 O4 3_566 3.074(3) y
O1 Te1 5 2.369(3) ?
O2 In1 4_656 2.112(3) ?
O2 Te2 4_556 2.710(3) ?
O2 O2 4_556 2.715(7) ?
O2 O4 . 2.924(5) ?
O2 O3 6 2.943(5) ?
O2 O4 4_556 3.115(4) ?
O2 Te1 8_556 3.215(3) ?
O3 Te1 7_556 1.858(3) ?
O3 In1 7_456 2.140(3) ?
O3 Te2 3_566 2.694(3) ?
O3 O4 7_556 2.743(4) ?
O3 O2 6_554 2.943(5) ?
O3 Te1 6_554 3.025(3) ?
O3 O3 4_655 3.076(6) ?
O4 O3 7_456 2.743(4) ?
O4 Te2 3_566 3.074(3) ?
O4 O2 4_556 3.115(4) ?
O4 O4 3_566 3.140(6) ?
O5 Te1 7_556 1.851(3) ?
F1 In1 4_656 2.1068(17) no
F2 In1 3_566 2.1565(16) no
